data_7208852
loop_
_publ_author_name
'Huang, Chien-Hao'
'Chan, Ting-Shan'
'Liu, Wei-Ren'
'Wang, De-Yin'
'Chiu, Yi-Chen'
'Yeh, Yao-Tsung'
'Chen, Teng-Ming'

_publ_section_title
;
 Crystal structure of blue--white--yellow color-tunable
 Ca4Si2O7F2:Eu2+,Mn2+ phosphor and investigation of color tunability
 through energy transfer for single-phase white-light near-ultraviolet
 LEDs
;
_journal_issue 38
_journal_name_full 'Journal of Materials Chemistry'
_journal_page_first 20210
_journal_paper_doi 10.1039/c2jm33160h
_journal_volume 22
_journal_year 2012
_chemical_formula_structural 'Ca4 F2 (Si2 O7)'
_chemical_formula_sum 'Ca4 F2 O7 Si2'
_chemical_name_systematic 'Tetracalcium difluoride disilicate'
_space_group_IT_number 14
_symmetry_Int_Tables_number 14
_symmetry_space_group_name_Hall '-P 2ybc'
_symmetry_space_group_name_H-M 'P 1 21/c 1'
_audit_creation_date 1997-11-10
_cell_angle_alpha 90.
_cell_angle_beta 69.93
_cell_angle_gamma 90.
_cell_formula_units_Z 4.000
_cell_length_a 7.55
_cell_length_b 10.43
_cell_length_c 10.85
_cell_volume 802.515
_cod_data_source_file c2jm33160h.txt
_cod_data_source_block 64710-ICSD
_cod_original_cell_volume 802.5203
_cod_database_code 7208852

loop_
_symmetry_equiv_pos_site_id
_symmetry_equiv_pos_as_xyz
1 'x, -y+1/2, z+1/2'
2 '-x, -y, -z'
3 '-x, y+1/2, -z+1/2'
4 'x, y, z'

loop_
_atom_site_label
_atom_site_type_symbol
_atom_site_symmetry_multiplicity
_atom_site_Wyckoff_symbol
_atom_site_fract_x
_atom_site_fract_y
_atom_site_fract_z
_atom_site_B_iso_or_equiv
_atom_site_occupancy
Ca1 Ca2+ 4 e 0.172 0.133 0.42 0. 1.
Ca2 Ca2+ 4 e 0.663 0.129 0.42 0. 1.
Ca3 Ca2+ 4 e 0.473 0.412 0.312 0. 1.
Ca4 Ca2+ 4 e 0.965 0.408 0.308 0. 1.
Si1 Si4+ 4 e 0.273 0.192 0.127 0. 1.
Si2 Si4+ 4 e 0.848 0.192 0.123 0. 1.
O1 O2- 4 e 0.065 0.208 0.125 0. 1.
O2 O2- 4 e 0.303 0.042 0.155 0. 1.
O3 O2- 4 e 0.813 0.042 0.155 0. 1.
O4 O2- 4 e 0.28 0.28 0.246 0. 1.
O5 O2- 4 e 0.72 0.28 0.246 0. 1.
O6 O2- 4 e 0.415 0.24 0.985 0. 1.
O7 O2- 4 e 0.855 0.24 0.985 0. 1.
F1 F1- 4 e 0.575 0.51 0.1 0. 1.
F2 F1- 4 e 0.075 0.51 0.1 0. 1.

loop_
_atom_type_symbol
_atom_type_oxidation_number
Ca2+ 2.
Si4+ 4.
O2- -2.
F1- -1.

loop_
_citation_id
_citation_year
_citation_page_first
_citation_page_last
primary 1955 159 169
